data_4116785
loop_
_publ_author_name
'Karsten Meyer'
'Jesper Bendix'
'Nils Metzler-Nolte'
'Thomas Weyherm\"uller'
'Karl Wieghardt'

_publ_section_title
;
 Nitridomanganese(V) and -(VI) Complexes Containing Macrocyclic Amine
 Ligands
;
_journal_name_full 'Journal of the American Chemical Society'
_journal_page_first 7260
_journal_page_last 7270
_journal_paper_doi 10.1021/ja980686j
_journal_volume 120
_journal_year 1998
_chemical_formula_structural '[C10 H24 Cl Mn N5 O4]+, ClO4-'
_chemical_formula_sum 'C10 H24 Cl2 Mn N5 O8'
_chemical_formula_weight 468.18
_chemical_name_systematic
; 
 ? 
;
_space_group_IT_number 14
_symmetry_cell_setting monoclinic
_symmetry_space_group_name_Hall '-P 2ybc'
_symmetry_space_group_name_H-M 'P 1 21/c 1'
_atom_sites_solution_hydrogens geom
_atom_sites_solution_primary direct
_atom_sites_solution_secondary difmap
_audit_creation_method SHELXL
_cell_angle_alpha 90.00
_cell_angle_beta 99.88(3)
_cell_angle_gamma 90.00
_cell_formula_units_Z 4
_cell_length_a 9.378(2)
_cell_length_b 13.134(3)
_cell_length_c 15.158(3)
_cell_measurement_reflns_used 25
_cell_measurement_temperature 293(2)
_cell_measurement_theta_max 18.10
_cell_measurement_theta_min 5.65
_cell_volume 1839.3(7)
_computing_structure_refinement 'SHELXL-93 (Sheldrick, 1993)'
_computing_structure_solution 'SHELXS-86 (Sheldrick, 1990)'
_diffrn_ambient_temperature 293(2)
_diffrn_measurement_device 'Enraf-Nonius CAD4'
_diffrn_measurement_method 2\q/\w-scan
_diffrn_radiation_monochromator graphite
_diffrn_radiation_source 'fine-focus sealed tube'
_diffrn_radiation_type MoK\a
_diffrn_radiation_wavelength 0.71073
_diffrn_reflns_av_R_equivalents 0.0210
_diffrn_reflns_av_sigmaI/netI 0.0535
_diffrn_reflns_limit_h_max 11
_diffrn_reflns_limit_h_min -11
_diffrn_reflns_limit_k_max 0
_diffrn_reflns_limit_k_min -16
_diffrn_reflns_limit_l_max 18
_diffrn_reflns_limit_l_min 0
_diffrn_reflns_number 3869
_diffrn_reflns_theta_max 26.30
_diffrn_reflns_theta_min 2.20
_diffrn_standards_decay_% 0
_diffrn_standards_interval_count 100
_diffrn_standards_number 3
_exptl_absorpt_coefficient_mu 1.058
_exptl_crystal_colour violet
_exptl_crystal_density_diffrn 1.691
_exptl_crystal_description 'Transparent prismatic'
_exptl_crystal_F_000 968
_exptl_crystal_size_max 0.60
_exptl_crystal_size_mid 0.60
_exptl_crystal_size_min 0.42
_refine_diff_density_max 0.606
_refine_diff_density_min -0.443
_refine_diff_density_rms 0.080
_refine_ls_extinction_method none
_refine_ls_goodness_of_fit_all 1.088
_refine_ls_goodness_of_fit_obs 1.103
_refine_ls_matrix_type full
_refine_ls_number_parameters 235
_refine_ls_number_reflns 3724
_refine_ls_number_restraints 0
_refine_ls_restrained_S_all 1.088
_refine_ls_restrained_S_obs 1.103
_refine_ls_R_factor_all 0.0414
_refine_ls_R_factor_obs 0.0345
_refine_ls_shift/esd_max -0.001
_refine_ls_shift/esd_mean 0.000
_refine_ls_structure_factor_coef Fsqd
_refine_ls_weighting_details 'w=1/[\s^2^(Fo^2^)+(0.0193P)^2^+1.4089P] where P=(Fo^2^+2Fc^2^)/3'
_refine_ls_weighting_scheme calc
_refine_ls_wR_factor_all 0.0994
_refine_ls_wR_factor_obs 0.0947
_reflns_number_observed 3311
_reflns_number_total 3724
_reflns_observed_criterion >2sigma(I)
_cod_data_source_file ja980686j_5.cif
_cod_data_source_block 5
_cod_depositor_comments
;
The following automatic conversions were performed:

'_refine_ls_weighting_scheme' value 'calc
w=1/[\s^2^(Fo^2^)+(0.0193P)^2^+1.4089P] where P=(Fo^2^+2Fc^2^)/3' was
changed to 'calc'. New tag '_refine_ls_weighting_details' was
created. The value of the new tag was set to
'w=1/[\s^2^(Fo^2^)+(0.0193P)^2^+1.4089P] where P=(Fo^2^+2Fc^2^)/3'.

Automatic conversion script
Id: cif_fix_values 3143 2015-03-26 13:38:13Z robertas 
;
_cod_database_code 4116785

loop_
_symmetry_equiv_pos_as_xyz
'x, y, z'
'-x, y+1/2, -z+1/2'
'-x, -y, -z'
'x, -y-1/2, z-1/2'

loop_
_atom_site_aniso_label
_atom_site_aniso_U_11
_atom_site_aniso_U_22
_atom_site_aniso_U_33
_atom_site_aniso_U_23
_atom_site_aniso_U_13
_atom_site_aniso_U_12
Mn1 0.0245(2) 0.0250(2) 0.0253(2) 0.00047(12) 0.00285(12) -0.00103(12)
N1 0.0315(9) 0.0287(10) 0.0303(9) -0.0005(7) 0.0041(7) -0.0061(7)
N2 0.0310(9) 0.0335(10) 0.0231(9) 0.0005(7) 0.0050(7) 0.0004(8)
N3 0.0293(9) 0.0342(10) 0.0312(10) -0.0009(8) -0.0013(8) -0.0046(8)
N4 0.0313(10) 0.0278(9) 0.0362(10) 0.0007(8) 0.0083(8) 0.0030(8)
N5 0.0414(11) 0.0366(11) 0.0340(10) 0.0060(9) 0.0048(8) 0.0020(9)
C1 0.0294(11) 0.0456(14) 0.0446(14) -0.0024(11) 0.0100(10) -0.0104(10)
C2 0.0268(11) 0.050(2) 0.0440(14) -0.0051(11) 0.0087(10) 0.0009(10)
C3 0.0459(14) 0.0317(12) 0.0348(12) -0.0042(10) 0.0084(10) 0.0044(10)
C4 0.056(2) 0.0328(12) 0.0328(12) -0.0080(10) 0.0034(11) -0.0052(11)
C5 0.0443(13) 0.0311(12) 0.0377(13) -0.0067(10) 0.0008(10) -0.0112(10)
C6 0.0265(11) 0.0479(15) 0.0491(14) -0.0004(12) 0.0051(10) -0.0080(10)
C7 0.0264(11) 0.0486(15) 0.053(2) 0.0027(12) 0.0104(11) 0.0055(10)
C8 0.052(2) 0.0301(13) 0.061(2) -0.0074(12) 0.0206(13) 0.0053(11)
C9 0.063(2) 0.0332(13) 0.053(2) -0.0167(12) 0.0190(13) -0.0094(12)
C10 0.0503(15) 0.0305(12) 0.0494(15) -0.0084(11) 0.0101(12) -0.0145(11)
Cl1 0.0474(4) 0.0555(4) 0.0392(3) 0.0050(3) -0.0011(3) 0.0051(3)
O10 0.113(3) 0.125(3) 0.064(2) -0.037(2) -0.009(2) 0.005(2)
O11 0.068(2) 0.086(2) 0.093(2) 0.027(2) 0.0056(14) 0.0310(14)
O12 0.131(3) 0.112(2) 0.0453(13) 0.0169(15) -0.0011(15) 0.059(2)
O13 0.087(2) 0.091(2) 0.237(5) 0.016(3) 0.056(3) -0.015(2)
Cl2 0.0367(3) 0.0321(3) 0.0266(3) 0.0013(2) 0.0062(2) 0.0024(2)
O20 0.093(2) 0.077(2) 0.0441(11) 0.0157(11) 0.0324(12) 0.0505(14)
O21 0.0482(11) 0.0780(15) 0.0345(10) -0.0045(10) -0.0035(8) 0.0067(10)
O22 0.0748(15) 0.0452(12) 0.0681(14) 0.0104(10) -0.0004(12) -0.0235(11)
O23 0.0515(10) 0.0393(9) 0.0310(9) 0.0039(7) 0.0141(8) 0.0001(8)

loop_
_atom_site_label
_atom_site_type_symbol
_atom_site_fract_x
_atom_site_fract_y
_atom_site_fract_z
_atom_site_U_iso_or_equiv
_atom_site_thermal_displace_type
_atom_site_occupancy
_atom_site_calc_flag
_atom_site_refinement_flags
Mn1 Mn 0.23016(3) 0.31848(2) 0.11447(2) 0.02513(11) Uani 1 d .
N1 N 0.4090(2) 0.38744(14) 0.18054(13) 0.0303(4) Uani 1 d .
H1 H 0.4397(2) 0.35006(14) 0.23075(13) 0.036 Uiso 1 calc R
N2 N 0.3738(2) 0.23569(15) 0.05661(12) 0.0292(4) Uani 1 d .
H2 H 0.3611(2) 0.25796(15) -0.00106(12) 0.035 Uiso 1 calc R
N3 N 0.0648(2) 0.21754(15) 0.07838(13) 0.0323(4) Uani 1 d .
H3 H 0.0215(2) 0.23629(15) 0.02236(13) 0.039 Uiso 1 calc R
N4 N 0.1053(2) 0.37124(15) 0.20005(13) 0.0315(4) Uani 1 d .
H4 H 0.1279(2) 0.33368(15) 0.25098(13) 0.038 Uiso 1 calc R
N5 N 0.1890(2) 0.3982(2) 0.04241(14) 0.0375(5) Uani 1 d .
C1 C 0.5213(3) 0.3775(2) 0.1228(2) 0.0394(6) Uani 1 d .
H1A H 0.6152(3) 0.3978(2) 0.1555(2) 0.047 Uiso 1 calc R
H1B H 0.4978(3) 0.4203(2) 0.0702(2) 0.047 Uiso 1 calc R
C2 C 0.5238(2) 0.2676(2) 0.0961(2) 0.0399(6) Uani 1 d .
H2A H 0.5875(2) 0.2586(2) 0.0526(2) 0.048 Uiso 1 calc R
H2B H 0.5598(2) 0.2261(2) 0.1481(2) 0.048 Uiso 1 calc R
C3 C 0.3612(3) 0.1234(2) 0.0495(2) 0.0373(5) Uani 1 d .
H3A H 0.3901(3) 0.0938(2) 0.1084(2) 0.045 Uiso 1 calc R
H3B H 0.4272(3) 0.0987(2) 0.0116(2) 0.045 Uiso 1 calc R
C4 C 0.2092(3) 0.0885(2) 0.0113(2) 0.0410(6) Uani 1 d .
H4A H 0.1774(3) 0.1233(2) -0.0451(2) 0.049 Uiso 1 calc R
H4B H 0.2115(3) 0.0162(2) -0.0012(2) 0.049 Uiso 1 calc R
C5 C 0.1000(3) 0.1075(2) 0.0721(2) 0.0384(5) Uani 1 d .
H5A H 0.0119(3) 0.0702(2) 0.0496(2) 0.046 Uiso 1 calc R
H5B H 0.1381(3) 0.0819(2) 0.1314(2) 0.046 Uiso 1 calc R
C6 C -0.0459(3) 0.2340(2) 0.1368(2) 0.0414(6) Uani 1 d .
H6A H -0.0228(3) 0.1931(2) 0.1907(2) 0.050 Uiso 1 calc R
H6B H -0.1407(3) 0.2138(2) 0.1055(2) 0.050 Uiso 1 calc R
C7 C -0.0465(3) 0.3455(2) 0.1609(2) 0.0422(6) Uani 1 d .
H7A H -0.0793(3) 0.3864(2) 0.1080(2) 0.051 Uiso 1 calc R
H7B H -0.1100(3) 0.3577(2) 0.2040(2) 0.051 Uiso 1 calc R
C8 C 0.1255(3) 0.4795(2) 0.2273(2) 0.0463(6) Uani 1 d .
H8A H 0.0605(3) 0.4961(2) 0.2685(2) 0.056 Uiso 1 calc R
H8B H 0.1009(3) 0.5226(2) 0.1749(2) 0.056 Uiso 1 calc R
C9 C 0.2801(3) 0.5007(2) 0.2717(2) 0.0485(7) Uani 1 d .
H9A H 0.3063(3) 0.4527(2) 0.3204(2) 0.058 Uiso 1 calc R
H9B H 0.2843(3) 0.5684(2) 0.2975(2) 0.058 Uiso 1 calc R
C10 C 0.3914(3) 0.4939(2) 0.2102(2) 0.0432(6) Uani 1 d .
H10A H 0.3615(3) 0.5367(2) 0.1582(2) 0.052 Uiso 1 calc R
H10B H 0.4837(3) 0.5190(2) 0.2414(2) 0.052 Uiso 1 calc R
Cl1 Cl 0.24978(7) 0.79807(6) 0.12440(4) 0.0484(2) Uani 1 d .
O10 O 0.2250(4) 0.7214(3) 0.0577(2) 0.1035(11) Uani 1 d .
O11 O 0.1236(3) 0.8605(2) 0.1197(2) 0.0834(8) Uani 1 d .
O12 O 0.2815(4) 0.7507(3) 0.2087(2) 0.0980(11) Uani 1 d .
O13 O 0.3710(4) 0.8572(3) 0.1118(4) 0.135(2) Uani 1 d .
Cl2 Cl 0.27892(6) 0.15642(4) 0.32255(3) 0.03171(14) Uani 1 d .
O20 O 0.1793(3) 0.2248(2) 0.35299(14) 0.0690(7) Uani 1 d .
O21 O 0.4053(2) 0.1456(2) 0.38896(13) 0.0548(5) Uani 1 d .
O22 O 0.2143(3) 0.0600(2) 0.3030(2) 0.0642(6) Uani 1 d .
O23 O 0.3174(2) 0.19769(14) 0.24060(11) 0.0398(4) Uani 1 d .

loop_
_atom_type_symbol
_atom_type_description
_atom_type_scat_dispersion_real
_atom_type_scat_dispersion_imag
_atom_type_scat_source
C C 0.0033 0.0016 'International Tables Vol C Tables 4.2.6.8 and 6.1.1.4'
H H 0.0000 0.0000 'International Tables Vol C Tables 4.2.6.8 and 6.1.1.4'
N N 0.0061 0.0033 'International Tables Vol C Tables 4.2.6.8 and 6.1.1.4'
O O 0.0106 0.0060 'International Tables Vol C Tables 4.2.6.8 and 6.1.1.4'
Cl Cl 0.1484 0.1585 'International Tables Vol C Tables 4.2.6.8 and 6.1.1.4'
Mn Mn 0.3368 0.7283 'International Tables Vol C Tables 4.2.6.8 and 6.1.1.4'

loop_
_geom_angle_atom_site_label_1
_geom_angle_atom_site_label_2
_geom_angle_atom_site_label_3
_geom_angle
N5 Mn1 N4 97.04(10)
N5 Mn1 N1 97.77(10)
N4 Mn1 N1 92.95(8)
N5 Mn1 N3 99.65(10)
N4 Mn1 N3 84.10(8)
N1 Mn1 N3 162.56(8)
N5 Mn1 N2 99.40(10)
N4 Mn1 N2 163.55(8)
N1 Mn1 N2 84.19(8)
N3 Mn1 N2 93.77(8)
N5 Mn1 O23 174.51(9)
N4 Mn1 O23 82.90(7)
N1 Mn1 O23 76.76(7)
N3 Mn1 O23 85.81(7)
N2 Mn1 O23 80.67(7)
C10 N1 C1 112.8(2)
C10 N1 Mn1 116.6(2)
C1 N1 Mn1 106.36(14)
C3 N2 C2 111.5(2)
C3 N2 Mn1 120.73(14)
C2 N2 Mn1 108.90(14)
C5 N3 C6 111.3(2)
C5 N3 Mn1 118.74(14)
C6 N3 Mn1 108.73(15)
C8 N4 C7 113.4(2)
C8 N4 Mn1 116.7(2)
C7 N4 Mn1 106.7(2)
N1 C1 C2 106.8(2)
N2 C2 C1 108.8(2)
N2 C3 C4 112.8(2)
C5 C4 C3 114.1(2)
N3 C5 C4 112.3(2)
N3 C6 C7 108.4(2)
N4 C7 C6 105.9(2)
N4 C8 C9 111.5(2)
C8 C9 C10 115.0(2)
N1 C10 C9 111.4(2)
O12 Cl1 O13 108.4(3)
O12 Cl1 O10 108.5(2)
O13 Cl1 O10 109.3(3)
O12 Cl1 O11 110.1(2)
O13 Cl1 O11 110.8(2)
O10 Cl1 O11 109.8(2)
O22 Cl2 O21 109.48(14)
O22 Cl2 O20 110.5(2)
O21 Cl2 O20 110.21(14)
O22 Cl2 O23 108.34(13)
O21 Cl2 O23 110.01(12)
O20 Cl2 O23 108.23(12)
Cl2 O23 Mn1 142.07(11)

loop_
_geom_bond_atom_site_label_1
_geom_bond_atom_site_label_2
_geom_bond_distance
Mn1 N5 1.514(2)
Mn1 N4 2.014(2)
Mn1 N1 2.015(2)
Mn1 N3 2.042(2)
Mn1 N2 2.042(2)
Mn1 O23 2.511(2)
N1 C10 1.486(3)
N1 C1 1.486(3)
N2 C3 1.481(3)
N2 C2 1.491(3)
N3 C5 1.489(3)
N3 C6 1.492(3)
N4 C8 1.484(3)
N4 C7 1.484(3)
C1 C2 1.500(4)
C3 C4 1.514(4)
C4 C5 1.511(4)
C6 C7 1.510(4)
C8 C9 1.516(4)
C9 C10 1.517(4)
Cl1 O12 1.406(3)
Cl1 O13 1.416(3)
Cl1 O10 1.418(3)
Cl1 O11 1.431(3)
Cl2 O22 1.413(2)
Cl2 O21 1.424(2)
Cl2 O20 1.429(2)
Cl2 O23 1.456(2)
